data_2200167
loop_
_publ_author_name
'Akhtaruzzaman, Md.'
'Tomura, Masaaki'
'Yamashita, Yoshiro'

_publ_section_title
;
 One-dimensional hydrogen-bonded molecular tapes in
 1,4-bis[(4-pyridinio)ethynyl]benzene chloranilate
;
_journal_issue 4
_journal_name_full 'Acta Crystallographica Section E'
_journal_page_first o353
_journal_page_last o355
_journal_paper_doi 10.1107/S1600536801004731
_journal_volume 57
_journal_year 2001
_chemical_formula_iupac 'C20 H14 N2 2+, C6 Cl2 O4 2-'
_chemical_formula_moiety 'C20 H14 N2 2+, C6 Cl2 O4 2-'
_chemical_formula_sum 'C26 H14 Cl2 N2 O4'
_chemical_formula_weight 489.29
_chemical_name_common
;
co-crystal with 1,4-bis[(4-pyridyl)ethynyl]benzene and chloranilic acid
;
_chemical_name_systematic
;
1,4-bis[(4-pyridinium)ethynyl]benzene chloranilate
;
_space_group_IT_number 2
_symmetry_cell_setting triclinic
_symmetry_space_group_name_Hall '-P 1'
_symmetry_space_group_name_H-M 'P -1'
_cell_angle_alpha 97.171(6)
_cell_angle_beta 99.673(6)
_cell_angle_gamma 95.728(10)
_cell_formula_units_Z 1
_cell_length_a 7.6279(9)
_cell_length_b 8.4019(10)
_cell_length_c 8.6291(4)
_cell_measurement_reflns_used 23
_cell_measurement_temperature 296(2)
_cell_measurement_theta_max 42.96
_cell_measurement_theta_min 5.93
_cell_volume 536.76(10)
_computing_cell_refinement 'CAD-4 EXPRESS'
_computing_data_collection 'CAD-4 EXPRESS (Enraf-Nonius, 1992)'
_computing_data_reduction 'HELENA (Spek, 1997)'
_computing_molecular_graphics 'ORTEPIII (Burnett & Johnson, 1996)'
_computing_publication_material SHELXL97
_computing_structure_refinement 'SHELXL97 (Sheldrick, 1997)'
_computing_structure_solution 'SHELXS97 (Sheldrick, 1997)'
_diffrn_ambient_temperature 296(2)
_diffrn_measured_fraction_theta_full 1.000
_diffrn_measured_fraction_theta_max 1.000
_diffrn_measurement_device_type 'Enraf-Nonius CAD-4'
_diffrn_measurement_method \w-2\q
_diffrn_radiation_monochromator graphite
_diffrn_radiation_source 'fine-focus sealed tube'
_diffrn_radiation_type CuK\a
_diffrn_radiation_wavelength 1.54178
_diffrn_reflns_av_R_equivalents .0412
_diffrn_reflns_av_sigmaI/netI .0648
_diffrn_reflns_limit_h_max 9
_diffrn_reflns_limit_h_min -9
_diffrn_reflns_limit_k_max 10
_diffrn_reflns_limit_k_min -10
_diffrn_reflns_limit_l_max 10
_diffrn_reflns_limit_l_min 0
_diffrn_reflns_number 2340
_diffrn_reflns_theta_full 74.25
_diffrn_reflns_theta_max 74.25
_diffrn_reflns_theta_min 5.25
_diffrn_standards_decay_% 2.47
_diffrn_standards_interval_count 120
_diffrn_standards_number 3
_exptl_absorpt_coefficient_mu 3.053
_exptl_absorpt_correction_T_max .7499
_exptl_absorpt_correction_T_min .2237
_exptl_absorpt_correction_type psi-scan
_exptl_absorpt_process_details '(North et al., 1968)'
_exptl_crystal_colour 'dark red'
_exptl_crystal_density_diffrn 1.514
_exptl_crystal_density_method 'not measured'
_exptl_crystal_description needle
_exptl_crystal_F_000 250
_exptl_crystal_size_max .70
_exptl_crystal_size_mid .10
_exptl_crystal_size_min .10
_refine_diff_density_max .288
_refine_diff_density_min -.371
_refine_ls_extinction_method none
_refine_ls_goodness_of_fit_ref .994
_refine_ls_hydrogen_treatment refall
_refine_ls_matrix_type full
_refine_ls_number_parameters 182
_refine_ls_number_reflns 2187
_refine_ls_number_restraints 0
_refine_ls_restrained_S_all .994
_refine_ls_R_factor_all .1227
_refine_ls_R_factor_gt .0534
_refine_ls_shift/su_max <0.001
_refine_ls_shift/su_mean .000
_refine_ls_structure_factor_coef Fsqd
_refine_ls_weighting_scheme calc
_refine_ls_wR_factor_ref .1610
_reflns_number_gt 1213
_reflns_number_total 2187
_reflns_threshold_expression I>2\s(I)
_cod_data_source_file cv6013.cif
_cod_data_source_block I
_cod_original_cell_volume 536.76(9)
_cod_database_code 2200167
_cod_database_fobs_code 2200167

loop_
_symmetry_equiv_pos_as_xyz
'x, y, z'
'-x, -y, -z'

loop_
_atom_site_label
_atom_site_fract_x
_atom_site_fract_y
_atom_site_fract_z
_atom_site_U_iso_or_equiv
_atom_site_adp_type
_atom_site_calc_flag
_atom_site_refinement_flags
_atom_site_occupancy
_atom_site_disorder_assembly
_atom_site_disorder_group
_atom_site_type_symbol
Cl1 .20224(16) .69132(13) .52271(10) .0753(4) Uani d . 1 . . Cl
O1 .0000(3) .7946(3) .2345(2) .0620(8) Uani d . 1 . . O
O2 -.1897(4) 1.0442(3) .2169(2) .0649(8) Uani d . 1 . . O
N1 .2126(5) .1379(4) .0556(3) .0629(10) Uani d . 1 . . N
C1 .0961(5) .8620(4) .5109(3) .0493(9) Uani d . 1 . . C
C2 .0021(5) .8856(4) .3607(3) .0461(8) Uani d . 1 . . C
C3 -.1024(5) 1.0290(4) .3516(3) .0467(9) Uani d . 1 . . C
C4 .3538(6) .5481(5) .9087(4) .0641(12) Uani d . 1 . . C
C5 .4490(5) .4367(4) .8403(3) .0499(9) Uani d . 1 . . C
C6 .5969(6) .3893(5) .9317(4) .0630(12) Uani d . 1 . . C
C7 .3978(5) .3700(5) .6751(3) .0561(10) Uani d . 1 . . C
C8 .3564(5) .3164(5) .5379(4) .0590(11) Uani d . 1 . . C
C9 .3064(5) .2549(5) .3723(3) .0532(10) Uani d . 1 . . C
C10 .1842(6) .3236(6) .2743(4) .0639(12) Uani d . 1 . . C
C11 .1395(7) .2608(6) .1149(4) .0676(13) Uani d . 1 . . C
C12 .3313(7) .0690(5) .1468(4) .0691(13) Uani d . 1 . . C
C13 .3819(6) .1250(5) .3070(4) .0653(12) Uani d . 1 . . C
H1 .181(8) .088(8) -.065(8) .14(2) Uiso d . 1 . . H
H4 .244(6) .583(6) .857(6) .093(15) Uiso d . 1 . . H
H6 .670(6) .309(6) .896(5) .080(14) Uiso d . 1 . . H
H10 .128(5) .407(5) .307(4) .053(11) Uiso d . 1 . . H
H11 .065(5) .303(5) .064(5) .059(13) Uiso d . 1 . . H
H12 .391(6) -.025(6) .107(5) .082(14) Uiso d . 1 . . H
H13 .469(6) .061(5) .369(5) .076(13) Uiso d . 1 . . H

loop_
_atom_site_aniso_label
_atom_site_aniso_U_11
_atom_site_aniso_U_22
_atom_site_aniso_U_33
_atom_site_aniso_U_12
_atom_site_aniso_U_13
_atom_site_aniso_U_23
Cl1 .1005(9) .0774(7) .0370(5) .0335(6) -.0130(4) -.0172(4)
O1 .0873(19) .0747(17) .0156(9) .0165(15) -.0001(10) -.0181(10)
O2 .094(2) .0751(17) .0159(10) .0212(15) -.0110(11) -.0119(10)
N1 .085(2) .078(2) .0144(12) -.0085(18) .0026(14) -.0115(13)
C1 .064(2) .061(2) .0161(13) .0089(17) -.0020(13) -.0097(13)
C2 .059(2) .056(2) .0148(12) .0004(17) -.0007(12) -.0116(12)
C3 .061(2) .058(2) .0141(12) .0002(17) -.0005(12) -.0078(12)
C4 .077(3) .091(3) .0180(14) .024(2) -.0059(16) -.0054(16)
C5 .070(2) .058(2) .0132(12) -.0025(17) -.0017(13) -.0050(12)
C6 .090(3) .072(3) .0210(15) .020(2) -.0022(17) -.0105(15)
C7 .074(3) .070(2) .0157(13) -.0043(19) .0026(14) -.0089(14)
C8 .077(3) .074(3) .0174(14) -.004(2) .0020(15) -.0089(15)
C9 .071(3) .065(2) .0140(13) -.0136(18) .0036(14) -.0094(13)
C10 .080(3) .079(3) .0237(16) .004(2) .0015(17) -.0155(17)
C11 .081(3) .089(3) .0201(15) .002(3) -.0083(17) -.0069(18)
C12 .103(4) .069(3) .0260(17) .006(3) .0052(19) -.0156(16)
C13 .099(3) .064(2) .0229(16) .005(2) -.0027(18) -.0075(15)

loop_
_atom_type_symbol
_atom_type_description
_atom_type_scat_dispersion_real
_atom_type_scat_dispersion_imag
_atom_type_scat_source
C C .0181 .0091 'International Tables Vol C Tables 4.2.6.8 and 6.1.1.4'
H H .0000 .0000 'International Tables Vol C Tables 4.2.6.8 and 6.1.1.4'
Cl Cl .3639 .7018 'International Tables Vol C Tables 4.2.6.8 and 6.1.1.4'
N N .0311 .0180 'International Tables Vol C Tables 4.2.6.8 and 6.1.1.4'
O O .0492 .0322 'International Tables Vol C Tables 4.2.6.8 and 6.1.1.4'

loop_
_geom_angle_atom_site_label_1
_geom_angle_atom_site_label_2
_geom_angle_atom_site_label_3
_geom_angle_site_symmetry_1
_geom_angle_site_symmetry_3
_geom_angle
_geom_angle_publ_flag
C11 N1 C12 . . 121.0(3) no
C11 N1 H1 . . 123(3) no
C12 N1 H1 . . 116(3) no
C3 C1 C2 2_576 . 122.1(3) no
C3 C1 Cl1 2_576 . 119.4(2) no
C2 C1 Cl1 . . 118.4(2) no
O1 C2 C1 . . 123.8(3) no
O1 C2 C3 . . 117.5(3) no
C1 C2 C3 . . 118.6(2) no
O2 C3 C1 . 2_576 123.6(3) no
O2 C3 C2 . . 117.3(3) no
C1 C3 C2 2_576 . 119.2(3) no
C5 C4 C6 . 2_667 120.4(4) no
C5 C4 H4 . . 126(3) no
C6 C4 H4 2_667 . 113(3) no
C4 C5 C6 . . 119.5(3) no
C4 C5 C7 . . 120.8(3) no
C6 C5 C7 . . 119.7(3) no
C4 C6 C5 2_667 . 120.0(4) no
C4 C6 H6 2_667 . 114(3) no
C5 C6 H6 . . 126(3) no
C8 C7 C5 . . 179.2(4) no
C7 C8 C9 . . 179.0(4) no
C10 C9 C13 . . 118.4(3) no
C10 C9 C8 . . 121.0(3) no
C13 C9 C8 . . 120.6(3) no
C9 C10 C11 . . 119.3(4) no
C9 C10 H10 . . 124(2) no
C11 C10 H10 . . 117(2) no
N1 C11 C10 . . 121.3(4) no
N1 C11 H11 . . 124(3) no
C10 C11 H11 . . 115(3) no
N1 C12 C13 . . 120.9(4) no
N1 C12 H12 . . 124(2) no
C13 C12 H12 . . 115(3) no
C12 C13 C9 . . 119.2(4) no
C12 C13 H13 . . 116(2) no
C9 C13 H13 . . 125(2) no

loop_
_geom_bond_atom_site_label_1
_geom_bond_atom_site_label_2
_geom_bond_site_symmetry_2
_geom_bond_distance
_geom_bond_publ_flag
Cl1 C1 . 1.721(4) no
O1 C2 . 1.246(3) no
O2 C3 . 1.266(3) no
N1 C11 . 1.311(6) no
N1 C12 . 1.324(5) no
N1 H1 . 1.05(7) no
C1 C3 2_576 1.397(4) no
C1 C2 . 1.419(4) no
C2 C3 . 1.513(5) no
C3 C1 2_576 1.397(4) no
C4 C5 . 1.376(5) no
C4 C6 2_667 1.386(4) no
C4 H4 . .97(5) no
C5 C6 . 1.387(5) no
C5 C7 . 1.438(3) no
C6 C4 2_667 1.386(4) no
C6 H6 . .97(4) no
C7 C8 . 1.190(4) no
C8 C9 . 1.431(4) no
C9 C10 . 1.371(5) no
C9 C13 . 1.386(6) no
C10 C11 . 1.382(4) no
C10 H10 . .90(4) no
C11 H11 . .80(4) no
C12 C13 . 1.379(4) no
C12 H12 . 1.01(5) no
C13 H13 . 1.02(4) no

loop_
_geom_hbond_atom_site_label_D
_geom_hbond_atom_site_label_H
_geom_hbond_atom_site_label_A
_geom_hbond_site_symmetry_A
_geom_hbond_distance_DH
_geom_hbond_distance_HA
_geom_hbond_distance_DA
_geom_hbond_angle_DHA
N1 H1 O1 2_565 1.05(7) 2.23(6) 2.897(4) 120(5)
N1 H1 O2 2_565 1.05(7) 1.62(7) 2.609(3) 154(5)

loop_
_geom_torsion_atom_site_label_1
_geom_torsion_atom_site_label_2
_geom_torsion_atom_site_label_3
_geom_torsion_atom_site_label_4
_geom_torsion_site_symmetry_1
_geom_torsion_site_symmetry_4
_geom_torsion
_geom_torsion_publ_flag
C3 C1 C2 O1 2_576 . 176.8(4) no
Cl1 C1 C2 O1 . . -4.2(5) no
C3 C1 C2 C3 2_576 . -3.2(6) no
Cl1 C1 C2 C3 . . 175.7(3) no
O1 C2 C3 O2 . . 2.2(5) no
C1 C2 C3 O2 . . -177.8(3) no
O1 C2 C3 C1 . 2_576 -176.9(3) no
C1 C2 C3 C1 . 2_576 3.1(6) no
C6 C4 C5 C6 2_667 . -1.1(7) no
C6 C4 C5 C7 2_667 . 179.4(4) no
C4 C5 C6 C4 . 2_667 1.1(7) no
C7 C5 C6 C4 . 2_667 -179.4(4) no
C13 C9 C10 C11 . . .5(6) no
C8 C9 C10 C11 . . 179.9(4) no
C12 N1 C11 C10 . . .4(7) no
C9 C10 C11 N1 . . -.5(7) no
C11 N1 C12 C13 . . -.2(7) no
N1 C12 C13 C9 . . .1(7) no
C10 C9 C13 C12 . . -.3(6) no
C8 C9 C13 C12 . . -179.8(4) no
